data_2233917
loop_
_publ_author_name
'Chaithanya, U.'
'Foro, Sabine'
'Gowda, B. Thimme'

_publ_section_title
;
 <i>N</i>-(3-Chloro-4-methylphenyl)maleamic acid
;
_journal_coeditor_code KP2391
_journal_issue 3
_journal_name_full 'Acta Crystallographica Section E'
_journal_page_first o889
_journal_paper_doi 10.1107/S1600536812007842
_journal_volume 68
_journal_year 2012
_chemical_formula_iupac 'C11 H10 Cl N O3'
_chemical_formula_moiety 'C11 H10 Cl N O3'
_chemical_formula_sum 'C11 H10 Cl N O3'
_chemical_formula_weight 239.65
_chemical_name_systematic
;
<i>N</i>-(3-Chloro-4-methylphenyl)maleamic acid
;
_space_group_IT_number 14
_symmetry_cell_setting monoclinic
_symmetry_space_group_name_Hall '-P 2ybc'
_symmetry_space_group_name_H-M 'P 1 21/c 1'
_atom_sites_solution_hydrogens geom
_atom_sites_solution_primary direct
_atom_sites_solution_secondary difmap
_audit_creation_method SHELXL-97
_cell_angle_alpha 90.00
_cell_angle_beta 97.910(10)
_cell_angle_gamma 90.00
_cell_formula_units_Z 4
_cell_length_a 9.0050(10)
_cell_length_b 13.491(2)
_cell_length_c 8.7570(10)
_cell_measurement_reflns_used 1538
_cell_measurement_temperature 293(2)
_cell_measurement_theta_max 27.87
_cell_measurement_theta_min 2.79
_cell_volume 1053.7(2)
_computing_cell_refinement
;
CrysAlis RED (Oxford Diffraction, 2009)
;
_computing_data_collection
;
CrysAlis CCD (Oxford Diffraction, 2009)
;
_computing_data_reduction
;
CrysAlis RED (Oxford Diffraction, 2009)
;
_computing_molecular_graphics 'PLATON (Spek, 2009)'
_computing_publication_material 'SHELXL97 (Sheldrick, 2008)'
_computing_structure_refinement 'SHELXL97 (Sheldrick, 2008)'
_computing_structure_solution 'SHELXS97 (Sheldrick, 2008)'
_diffrn_ambient_temperature 293(2)
_diffrn_measured_fraction_theta_full 0.998
_diffrn_measured_fraction_theta_max 0.998
_diffrn_measurement_device_type
;
Oxford Diffraction Xcalibur diffractometer
with a Sapphire CCD detector
;
_diffrn_measurement_method
;
Rotation method data acquisition using omega and phi
;
_diffrn_radiation_monochromator graphite
_diffrn_radiation_source 'fine-focus sealed tube'
_diffrn_radiation_type MoK\a
_diffrn_radiation_wavelength 0.71073
_diffrn_reflns_av_R_equivalents 0.0109
_diffrn_reflns_av_sigmaI/netI 0.0161
_diffrn_reflns_limit_h_max 8
_diffrn_reflns_limit_h_min -11
_diffrn_reflns_limit_k_max 14
_diffrn_reflns_limit_k_min -16
_diffrn_reflns_limit_l_max 10
_diffrn_reflns_limit_l_min -7
_diffrn_reflns_number 4069
_diffrn_reflns_theta_full 26.37
_diffrn_reflns_theta_max 26.37
_diffrn_reflns_theta_min 2.79
_diffrn_standards_decay_% 0
_diffrn_standards_number 0
_exptl_absorpt_coefficient_mu 0.352
_exptl_absorpt_correction_T_max 0.8896
_exptl_absorpt_correction_T_min 0.8491
_exptl_absorpt_correction_type multi-scan
_exptl_absorpt_process_details
;
(CrysAlis RED; Oxford Diffraction, 2009)
;
_exptl_crystal_colour yellow
_exptl_crystal_density_diffrn 1.511
_exptl_crystal_density_method 'not measured'
_exptl_crystal_description prism
_exptl_crystal_F_000 496
_exptl_crystal_size_max 0.48
_exptl_crystal_size_mid 0.40
_exptl_crystal_size_min 0.34
_refine_diff_density_max 0.333
_refine_diff_density_min -0.273
_refine_ls_extinction_method none
_refine_ls_goodness_of_fit_ref 1.041
_refine_ls_hydrogen_treatment mixed
_refine_ls_matrix_type full
_refine_ls_number_parameters 152
_refine_ls_number_reflns 2147
_refine_ls_number_restraints 2
_refine_ls_restrained_S_all 1.042
_refine_ls_R_factor_all 0.0446
_refine_ls_R_factor_gt 0.0367
_refine_ls_shift/su_max 0.000
_refine_ls_shift/su_mean 0.000
_refine_ls_structure_factor_coef Fsqd
_refine_ls_weighting_details 'calc w=1/[\s^2^(Fo^2^)+(0.0582P)^2^+0.2934P] where P=(Fo^2^+2Fc^2^)/3'
_refine_ls_weighting_scheme calc
_refine_ls_wR_factor_gt 0.0991
_refine_ls_wR_factor_ref 0.1054
_reflns_number_gt 1798
_reflns_number_total 2147
_reflns_threshold_expression I>2sigma(I)
_cod_data_source_file kp2391.cif
_cod_data_source_block I
_cod_original_sg_symbol_H-M 'P 21/c'
_cod_database_code 2233917
_cod_database_fobs_code 2233917

loop_
_symmetry_equiv_pos_as_xyz
'x, y, z'
'-x, y+1/2, -z+1/2'
'-x, -y, -z'
'x, -y-1/2, z-1/2'

loop_
_atom_site_type_symbol
_atom_site_label
_atom_site_fract_x
_atom_site_fract_y
_atom_site_fract_z
_atom_site_U_iso_or_equiv
_atom_site_adp_type
_atom_site_calc_flag
_atom_site_refinement_flags
_atom_site_occupancy
_atom_site_symmetry_multiplicity
C C1 0.66874(17) 0.04762(11) 0.39541(18) 0.0309(3) Uani d . 1 1
C C2 0.59803(18) 0.12392(11) 0.30833(19) 0.0359(4) Uani d . 1 1
H H2 0.6327 0.1887 0.3217 0.043 Uiso calc R 1 1
C C3 0.47494(18) 0.10217(11) 0.20120(19) 0.0355(4) Uani d . 1 1
C C4 0.41627(17) 0.00764(12) 0.17621(18) 0.0332(4) Uani d . 1 1
C C5 0.49161(19) -0.06669(12) 0.2641(2) 0.0398(4) Uani d . 1 1
H H5 0.4571 -0.1315 0.2503 0.048 Uiso calc R 1 1
C C6 0.61566(18) -0.04879(12) 0.3714(2) 0.0381(4) Uani d . 1 1
H H6 0.6637 -0.1009 0.4275 0.046 Uiso calc R 1 1
C C7 0.85614(17) 0.14437(12) 0.56761(18) 0.0324(3) Uani d . 1 1
C C8 0.98127(18) 0.13165(12) 0.69471(19) 0.0351(4) Uani d . 1 1
H H8 1.0081 0.0665 0.7197 0.042 Uiso calc R 1 1
C C9 1.06040(18) 0.20092(13) 0.77789(19) 0.0378(4) Uani d . 1 1
H H9 1.1357 0.1758 0.8509 0.045 Uiso calc R 1 1
C C10 1.05105(18) 0.31142(12) 0.77605(19) 0.0366(4) Uani d . 1 1
C C11 0.27987(18) -0.01421(14) 0.0625(2) 0.0434(4) Uani d . 1 1
H H11A 0.2960 0.0081 -0.0380 0.052 Uiso calc R 1 1
H H11B 0.1949 0.0196 0.0930 0.052 Uiso calc R 1 1
H H11C 0.2614 -0.0843 0.0598 0.052 Uiso calc R 1 1
N N1 0.79351(15) 0.06004(10) 0.51139(16) 0.0338(3) Uani d D 1 1
H H1N 0.827(2) 0.0067(12) 0.560(2) 0.041 Uiso d D 1 1
O O1 0.81351(14) 0.22693(9) 0.51661(15) 0.0483(3) Uani d . 1 1
O O2 1.13005(15) 0.35781(10) 0.87433(15) 0.0507(4) Uani d . 1 1
O O3 0.95988(16) 0.35732(9) 0.67213(17) 0.0537(4) Uani d D 1 1
H H3O 0.911(2) 0.3136(16) 0.611(2) 0.064 Uiso d D 1 1
Cl Cl1 0.38990(6) 0.19890(3) 0.09113(6) 0.0620(2) Uani d . 1 1

loop_
_atom_site_aniso_label
_atom_site_aniso_U_11
_atom_site_aniso_U_22
_atom_site_aniso_U_33
_atom_site_aniso_U_12
_atom_site_aniso_U_13
_atom_site_aniso_U_23
C1 0.0306(7) 0.0240(7) 0.0350(8) -0.0015(6) -0.0065(6) -0.0020(6)
C2 0.0396(8) 0.0203(7) 0.0427(9) -0.0025(6) -0.0119(7) -0.0008(6)
C3 0.0381(8) 0.0234(7) 0.0407(9) 0.0018(6) -0.0099(7) -0.0006(7)
C4 0.0324(8) 0.0264(8) 0.0375(8) -0.0021(6) -0.0064(6) -0.0040(6)
C5 0.0425(9) 0.0218(8) 0.0503(10) -0.0058(6) -0.0112(7) -0.0008(7)
C6 0.0421(9) 0.0219(8) 0.0453(9) -0.0008(6) -0.0118(7) 0.0024(7)
C7 0.0323(7) 0.0259(7) 0.0359(8) -0.0011(6) -0.0064(6) -0.0018(6)
C8 0.0372(8) 0.0264(8) 0.0378(9) 0.0012(6) -0.0083(7) 0.0009(6)
C9 0.0374(8) 0.0341(9) 0.0368(8) 0.0010(7) -0.0125(7) 0.0008(7)
C10 0.0370(8) 0.0322(8) 0.0376(8) -0.0037(7) -0.0051(7) -0.0042(7)
C11 0.0395(9) 0.0356(9) 0.0497(10) -0.0037(7) -0.0135(8) -0.0050(8)
N1 0.0354(7) 0.0229(6) 0.0385(7) -0.0005(5) -0.0115(6) 0.0022(5)
O1 0.0517(7) 0.0246(6) 0.0584(8) -0.0014(5) -0.0286(6) 0.0011(5)
O2 0.0559(8) 0.0382(7) 0.0511(8) -0.0093(6) -0.0174(6) -0.0103(6)
O3 0.0593(8) 0.0273(6) 0.0638(9) -0.0037(6) -0.0298(6) -0.0009(6)
Cl1 0.0708(4) 0.0261(2) 0.0743(4) 0.00032(19) -0.0426(3) 0.0058(2)

loop_
_atom_type_symbol
_atom_type_description
_atom_type_scat_dispersion_real
_atom_type_scat_dispersion_imag
_atom_type_scat_source
C C 0.0033 0.0016 'International Tables Vol C Tables 4.2.6.8 and 6.1.1.4'
H H 0.0000 0.0000 'International Tables Vol C Tables 4.2.6.8 and 6.1.1.4'
Cl Cl 0.1484 0.1585 'International Tables Vol C Tables 4.2.6.8 and 6.1.1.4'
N N 0.0061 0.0033 'International Tables Vol C Tables 4.2.6.8 and 6.1.1.4'
O O 0.0106 0.0060 'International Tables Vol C Tables 4.2.6.8 and 6.1.1.4'

loop_
_geom_angle_atom_site_label_1
_geom_angle_atom_site_label_2
_geom_angle_atom_site_label_3
_geom_angle
C2 C1 C6 119.32(14)
C2 C1 N1 124.51(13)
C6 C1 N1 116.16(13)
C3 C2 C1 118.80(14)
C3 C2 H2 120.6
C1 C2 H2 120.6
C2 C3 C4 123.73(14)
C2 C3 Cl1 117.95(12)
C4 C3 Cl1 118.31(12)
C5 C4 C3 115.58(14)
C5 C4 C11 121.39(14)
C3 C4 C11 123.03(14)
C6 C5 C4 122.79(15)
C6 C5 H5 118.6
C4 C5 H5 118.6
C5 C6 C1 119.74(15)
C5 C6 H6 120.1
C1 C6 H6 120.1
O1 C7 N1 122.59(14)
O1 C7 C8 122.70(14)
N1 C7 C8 114.71(13)
C9 C8 C7 128.69(15)
C9 C8 H8 115.7
C7 C8 H8 115.7
C8 C9 C10 132.10(15)
C8 C9 H9 113.9
C10 C9 H9 113.9
O2 C10 O3 120.32(16)
O2 C10 C9 118.75(16)
O3 C10 C9 120.92(14)
C4 C11 H11A 109.5
C4 C11 H11B 109.5
H11A C11 H11B 109.5
C4 C11 H11C 109.5
H11A C11 H11C 109.5
H11B C11 H11C 109.5
C7 N1 C1 128.23(13)
C7 N1 H1N 115.1(13)
C1 N1 H1N 116.2(13)
C10 O3 H3O 108.9(16)

loop_
_geom_bond_atom_site_label_1
_geom_bond_atom_site_label_2
_geom_bond_distance
C1 C2 1.383(2)
C1 C6 1.392(2)
C1 N1 1.4170(19)
C2 C3 1.382(2)
C2 H2 0.9300
C3 C4 1.386(2)
C3 Cl1 1.7364(16)
C4 C5 1.384(2)
C4 C11 1.500(2)
C5 C6 1.378(2)
C5 H5 0.9300
C6 H6 0.9300
C7 O1 1.2410(19)
C7 N1 1.334(2)
C7 C8 1.481(2)
C8 C9 1.330(2)
C8 H8 0.9300
C9 C10 1.493(2)
C9 H9 0.9300
C10 O2 1.212(2)
C10 O3 1.296(2)
C11 H11A 0.9600
C11 H11B 0.9600
C11 H11C 0.9600
N1 H1N 0.869(15)
O3 H3O 0.871(16)

loop_
_geom_hbond_atom_site_label_D
_geom_hbond_atom_site_label_H
_geom_hbond_atom_site_label_A
_geom_hbond_site_symmetry_A
_geom_hbond_distance_DH
_geom_hbond_distance_HA
_geom_hbond_distance_DA
_geom_hbond_angle_DHA
N1 H1N O2 2_746 0.869(15) 2.111(15) 2.9546(19) 163.8(18)
O3 H3O O1 . 0.871(16) 1.621(17) 2.4885(17) 173(2)

loop_
_geom_torsion_atom_site_label_1
_geom_torsion_atom_site_label_2
_geom_torsion_atom_site_label_3
_geom_torsion_atom_site_label_4
_geom_torsion
C6 C1 C2 C3 0.9(3)
N1 C1 C2 C3 -178.44(16)
C1 C2 C3 C4 0.6(3)
C1 C2 C3 Cl1 -178.99(13)
C2 C3 C4 C5 -1.5(3)
Cl1 C3 C4 C5 178.12(13)
C2 C3 C4 C11 178.21(16)
Cl1 C3 C4 C11 -2.2(2)
C3 C4 C5 C6 0.9(3)
C11 C4 C5 C6 -178.86(17)
C4 C5 C6 C1 0.6(3)
C2 C1 C6 C5 -1.5(3)
N1 C1 C6 C5 177.89(15)
O1 C7 C8 C9 3.8(3)
N1 C7 C8 C9 -176.65(18)
C7 C8 C9 C10 1.3(3)
C8 C9 C10 O2 173.92(19)
C8 C9 C10 O3 -5.7(3)
O1 C7 N1 C1 -3.5(3)
C8 C7 N1 C1 177.01(15)
C2 C1 N1 C7 6.7(3)
C6 C1 N1 C7 -172.69(16)

loop_
_cod_related_entry_id
_cod_related_entry_database
_cod_related_entry_code
1 ChemSpider 1272673
